data_2218204
loop_
_publ_author_name
'Gowda, B. Thimme'
'Foro, Sabine'
'Fuess, Hartmut'

_publ_section_title
;
 2,2,2-Trichloro-<i>N</i>-(2,5-dimethylphenyl)acetamide
;
_journal_coeditor_code NG2441
_journal_issue 5
_journal_name_full 'Acta Crystallographica Section E'
_journal_page_first o828
_journal_paper_doi 10.1107/S1600536808009264
_journal_volume 64
_journal_year 2008
_chemical_formula_iupac 'C10 H10 Cl3 N O'
_chemical_formula_moiety 'C10 H10 Cl3 N O'
_chemical_formula_sum 'C10 H10 Cl3 N O'
_chemical_formula_weight 266.54
_chemical_name_systematic
;
2,2,2-Trichloro-<i>N</i>-(2,5-dimethylphenyl)acetamide
;
_space_group_IT_number 19
_symmetry_cell_setting orthorhombic
_symmetry_space_group_name_Hall 'P 2ac 2ab'
_symmetry_space_group_name_H-M 'P 21 21 21'
_atom_sites_solution_hydrogens geom
_atom_sites_solution_primary direct
_atom_sites_solution_secondary difmap
_audit_creation_method SHELXL-97
_cell_angle_alpha 90.00
_cell_angle_beta 90.00
_cell_angle_gamma 90.00
_cell_formula_units_Z 4
_cell_length_a 4.9173(9)
_cell_length_b 11.2900(10)
_cell_length_c 21.070(2)
_cell_measurement_reflns_used 1061
_cell_measurement_temperature 299(2)
_cell_measurement_theta_max 28.08
_cell_measurement_theta_min 2.63
_cell_volume 1169.7(3)
_computing_cell_refinement
;
CrysAlis RED (Oxford Diffraction, 2007)
;
_computing_data_collection
;
CrysAlis CCD (Oxford Diffraction, 2004)
;
_computing_data_reduction
;
CrysAlis RED (Oxford Diffraction, 2007)
;
_computing_molecular_graphics 'PLATON (Spek, 2003)'
_computing_publication_material 'SHELXL97 (Sheldrick, 2008)'
_computing_structure_refinement 'SHELXL97 (Sheldrick, 2008)'
_computing_structure_solution 'SHELXS97 (Sheldrick, 2008)'
_diffrn_ambient_temperature 299(2)
_diffrn_measured_fraction_theta_full 0.992
_diffrn_measured_fraction_theta_max 0.992
_diffrn_measurement_device_type
;
Oxford Diffraction Xcalibur diffractometer
with Sapphire CCD detector
;
_diffrn_measurement_method
;
Rotation method data acquisition using omega and phi scans.
;
_diffrn_radiation_monochromator graphite
_diffrn_radiation_source 'Enhance (Mo) X-ray Source'
_diffrn_radiation_type MoK\a
_diffrn_radiation_wavelength 0.71073
_diffrn_reflns_av_R_equivalents 0.0709
_diffrn_reflns_av_sigmaI/netI 0.1683
_diffrn_reflns_limit_h_max 6
_diffrn_reflns_limit_h_min -6
_diffrn_reflns_limit_k_max 13
_diffrn_reflns_limit_k_min -14
_diffrn_reflns_limit_l_max 23
_diffrn_reflns_limit_l_min -26
_diffrn_reflns_number 6121
_diffrn_reflns_theta_full 26.37
_diffrn_reflns_theta_max 26.37
_diffrn_reflns_theta_min 3.42
_diffrn_standards_decay_% 0
_exptl_absorpt_coefficient_mu 0.755
_exptl_absorpt_correction_T_max 0.9561
_exptl_absorpt_correction_T_min 0.8888
_exptl_absorpt_correction_type multi-scan
_exptl_absorpt_process_details
;
(CrysAlis RED; Oxford Diffraction, 2007)
;
_exptl_crystal_colour colourless
_exptl_crystal_density_diffrn 1.514
_exptl_crystal_density_method 'not measured'
_exptl_crystal_description prism
_exptl_crystal_F_000 544
_exptl_crystal_size_max 0.16
_exptl_crystal_size_mid 0.12
_exptl_crystal_size_min 0.06
_refine_diff_density_max 0.268
_refine_diff_density_min -0.756
_refine_ls_abs_structure_details 'Flack (1983), 887 Friedel pairs'
_refine_ls_abs_structure_Flack -0.4(4)
_refine_ls_extinction_method none
_refine_ls_goodness_of_fit_ref 0.863
_refine_ls_hydrogen_treatment constr
_refine_ls_matrix_type full
_refine_ls_number_parameters 154
_refine_ls_number_reflns 2314
_refine_ls_number_restraints 37
_refine_ls_restrained_S_all 0.940
_refine_ls_R_factor_all 0.2564
_refine_ls_R_factor_gt 0.0880
_refine_ls_shift/su_max 0.003
_refine_ls_shift/su_mean 0.001
_refine_ls_structure_factor_coef Fsqd
_refine_ls_weighting_details 'calc w=1/[\s^2^(Fo^2^)+(0.1675P)^2^] where P=(Fo^2^+2Fc^2^)/3'
_refine_ls_weighting_scheme calc
_refine_ls_wR_factor_gt 0.2211
_refine_ls_wR_factor_ref 0.3085
_reflns_number_gt 703
_reflns_number_total 2314
_reflns_threshold_expression I>2\s(I)
_cod_data_source_file ng2441.cif
_cod_data_source_block I
_cod_database_code 2218204
_cod_database_fobs_code 2218204

loop_
_symmetry_equiv_pos_as_xyz
'x, y, z'
'-x+1/2, -y, z+1/2'
'x+1/2, -y+1/2, -z'
'-x, y+1/2, -z+1/2'

loop_
_atom_site_type_symbol
_atom_site_label
_atom_site_fract_x
_atom_site_fract_y
_atom_site_fract_z
_atom_site_U_iso_or_equiv
_atom_site_adp_type
_atom_site_calc_flag
_atom_site_refinement_flags
_atom_site_occupancy
_atom_site_disorder_assembly
_atom_site_disorder_group
Cl Cl1A 0.4909(19) 0.3895(7) 0.5055(3) 0.096(2) Uani d PDU 0.50 A 1
Cl Cl1B 0.301(3) 0.3888(10) 0.5125(4) 0.139(4) Uani d PDU 0.50 A 2
Cl Cl2 0.0276(14) 0.5253(7) 0.5201(3) 0.218(3) Uani d DU 1 A 3
Cl Cl3A 0.459(2) 0.6280(6) 0.4526(3) 0.102(2) Uani d PDU 0.50 A 1
Cl Cl3B 0.226(2) 0.6324(7) 0.4737(5) 0.141(3) Uani d PDU 0.50 A 2
O O6 -0.0518(17) 0.4448(7) 0.3920(4) 0.092(3) Uani d . 1 . .
N N7 0.3670(16) 0.4054(7) 0.3571(4) 0.069(2) Uani d . 1 . .
H H7N 0.5356 0.4163 0.3662 0.083 Uiso calc R 1 . .
C C4 0.311(2) 0.4931(7) 0.4592(4) 0.082(3) Uani d D 1 . .
C C5 0.180(3) 0.4444(9) 0.4003(6) 0.075(3) Uani d . 1 A .
C C8 0.308(2) 0.3488(8) 0.2991(4) 0.055(3) Uani d . 1 . .
C C9 0.4334(19) 0.2416(9) 0.2866(5) 0.062(3) Uani d . 1 . .
C C10 0.358(2) 0.1877(10) 0.2267(5) 0.079(3) Uani d . 1 . .
H H10 0.4336 0.1151 0.2154 0.095 Uiso calc R 1 . .
C C11 0.178(2) 0.2420(10) 0.1863(4) 0.067(3) Uani d . 1 . .
H H11 0.1371 0.2054 0.1480 0.080 Uiso calc R 1 . .
C C12 0.055(2) 0.3486(10) 0.2002(5) 0.069(3) Uani d . 1 . .
C C13 0.125(2) 0.4011(9) 0.2572(4) 0.062(3) Uani d . 1 . .
H H13 0.0466 0.4735 0.2679 0.074 Uiso calc R 1 . .
C C14 0.624(2) 0.1827(8) 0.3309(5) 0.075(3) Uani d . 1 . .
H H14A 0.5312 0.1655 0.3700 0.090 Uiso calc R 1 . .
H H14B 0.7750 0.2341 0.3392 0.090 Uiso calc R 1 . .
H H14C 0.6878 0.1103 0.3123 0.090 Uiso calc R 1 . .
C C15 -0.138(2) 0.4037(11) 0.1548(5) 0.091(3) Uani d . 1 . .
H H15A -0.2838 0.3497 0.1462 0.109 Uiso calc R 1 . .
H H15B -0.0441 0.4218 0.1160 0.109 Uiso calc R 1 . .
H H15C -0.2094 0.4753 0.1727 0.109 Uiso calc R 1 . .

loop_
_atom_site_aniso_label
_atom_site_aniso_U_11
_atom_site_aniso_U_22
_atom_site_aniso_U_33
_atom_site_aniso_U_12
_atom_site_aniso_U_13
_atom_site_aniso_U_23
Cl1A 0.116(6) 0.109(5) 0.063(3) 0.023(5) 0.000(4) -0.003(3)
Cl1B 0.172(8) 0.151(7) 0.093(5) -0.036(7) 0.005(6) 0.037(5)
Cl2 0.213(6) 0.278(7) 0.163(4) 0.011(6) 0.007(4) -0.053(4)
Cl3A 0.135(6) 0.086(4) 0.086(4) -0.038(4) 0.016(4) -0.025(3)
Cl3B 0.151(7) 0.117(6) 0.154(6) 0.018(6) -0.027(6) -0.049(5)
O6 0.052(4) 0.127(7) 0.099(5) 0.011(5) -0.007(4) -0.040(5)
N7 0.049(5) 0.068(5) 0.092(6) -0.004(5) -0.014(5) 0.016(5)
C4 0.091(8) 0.070(7) 0.084(7) 0.002(7) -0.025(7) -0.019(6)
C5 0.056(7) 0.081(8) 0.088(7) 0.011(7) -0.018(7) -0.019(6)
C8 0.055(6) 0.061(6) 0.048(5) -0.009(6) 0.004(6) -0.005(5)
C9 0.045(5) 0.056(6) 0.086(7) 0.011(6) 0.004(6) 0.018(6)
C10 0.079(8) 0.064(7) 0.095(8) -0.004(7) 0.000(7) -0.012(6)
C11 0.077(8) 0.064(7) 0.061(6) -0.004(7) 0.005(6) 0.005(5)
C12 0.063(7) 0.078(8) 0.066(6) -0.016(7) -0.003(6) 0.022(6)
C13 0.062(6) 0.062(5) 0.062(6) 0.006(6) -0.005(6) 0.010(5)
C14 0.073(7) 0.050(6) 0.102(7) 0.001(7) -0.004(7) 0.000(6)
C15 0.080(8) 0.119(9) 0.074(6) -0.001(9) -0.017(7) 0.019(7)

loop_
_atom_type_symbol
_atom_type_description
_atom_type_scat_dispersion_real
_atom_type_scat_dispersion_imag
_atom_type_scat_source
C C 0.0033 0.0016 'International Tables Vol C Tables 4.2.6.8 and 6.1.1.4'
H H 0.0000 0.0000 'International Tables Vol C Tables 4.2.6.8 and 6.1.1.4'
Cl Cl 0.1484 0.1585 'International Tables Vol C Tables 4.2.6.8 and 6.1.1.4'
N N 0.0061 0.0033 'International Tables Vol C Tables 4.2.6.8 and 6.1.1.4'
O O 0.0106 0.0060 'International Tables Vol C Tables 4.2.6.8 and 6.1.1.4'

loop_
_geom_angle_atom_site_label_1
_geom_angle_atom_site_label_2
_geom_angle_atom_site_label_3
_geom_angle
C5 N7 C8 125.7(8)
C5 N7 H7N 117.1
C8 N7 H7N 117.1
C5 C4 Cl1B 106.9(8)
C5 C4 Cl3B 113.0(8)
Cl1B C4 Cl3B 123.5(8)
C5 C4 Cl3A 116.5(7)
Cl1B C4 Cl3A 136.1(7)
Cl3B C4 Cl3A 43.0(5)
C5 C4 Cl1A 115.4(7)
Cl1B C4 Cl1A 32.1(4)
Cl3B C4 Cl1A 131.0(7)
Cl3A C4 Cl1A 115.4(7)
C5 C4 Cl2 107.8(8)
Cl1B C4 Cl2 69.8(7)
Cl3B C4 Cl2 61.1(6)
Cl3A C4 Cl2 101.2(5)
Cl1A C4 Cl2 96.8(6)
O6 C5 N7 124.5(10)
O6 C5 C4 123.3(12)
N7 C5 C4 112.1(10)
C9 C8 C13 122.6(9)
C9 C8 N7 118.0(9)
C13 C8 N7 119.4(9)
C8 C9 C10 114.8(9)
C8 C9 C14 123.7(9)
C10 C9 C14 121.5(9)
C11 C10 C9 121.1(10)
C11 C10 H10 119.5
C9 C10 H10 119.5
C10 C11 C12 122.8(10)
C10 C11 H11 118.6
C12 C11 H11 118.6
C11 C12 C13 116.8(9)
C11 C12 C15 120.6(10)
C13 C12 C15 122.6(11)
C12 C13 C8 121.9(9)
C12 C13 H13 119.1
C8 C13 H13 119.1
C9 C14 H14A 109.5
C9 C14 H14B 109.5
H14A C14 H14B 109.5
C9 C14 H14C 109.5
H14A C14 H14C 109.5
H14B C14 H14C 109.5
C12 C15 H15A 109.5
C12 C15 H15B 109.5
H15A C15 H15B 109.5
C12 C15 H15C 109.5
H15A C15 H15C 109.5
H15B C15 H15C 109.5

loop_
_geom_bond_atom_site_label_1
_geom_bond_atom_site_label_2
_geom_bond_distance
Cl1A C4 1.761(11)
Cl1B C4 1.628(11)
Cl2 C4 1.931(10)
Cl3A C4 1.693(10)
Cl3B C4 1.656(10)
O6 C5 1.151(11)
N7 C5 1.367(13)
N7 C8 1.411(11)
N7 H7N 0.8600
C4 C5 1.503(13)
C8 C9 1.383(12)
C8 C13 1.393(13)
C9 C10 1.449(14)
C9 C14 1.480(12)
C10 C11 1.373(14)
C10 H10 0.9300
C11 C12 1.378(13)
C11 H11 0.9300
C12 C13 1.382(14)
C12 C15 1.484(14)
C13 H13 0.9300
C14 H14A 0.9600
C14 H14B 0.9600
C14 H14C 0.9600
C15 H15A 0.9600
C15 H15B 0.9600
C15 H15C 0.9600

loop_
_geom_hbond_atom_site_label_D
_geom_hbond_atom_site_label_H
_geom_hbond_atom_site_label_A
_geom_hbond_site_symmetry_A
_geom_hbond_distance_DH
_geom_hbond_distance_HA
_geom_hbond_distance_DA
_geom_hbond_angle_DHA
N7 H7N O6 1_655 0.86 2.12 2.984(11) 177.9

loop_
_geom_torsion_atom_site_label_1
_geom_torsion_atom_site_label_2
_geom_torsion_atom_site_label_3
_geom_torsion_atom_site_label_4
_geom_torsion
C8 N7 C5 O6 -7.0(17)
C8 N7 C5 C4 176.0(8)
Cl1B C4 C5 O6 84.0(14)
Cl3B C4 C5 O6 -55.0(16)
Cl3A C4 C5 O6 -102.5(14)
Cl1A C4 C5 O6 117.4(13)
Cl2 C4 C5 O6 10.4(14)
Cl1B C4 C5 N7 -99.0(10)
Cl3B C4 C5 N7 121.9(10)
Cl3A C4 C5 N7 74.5(11)
Cl1A C4 C5 N7 -65.6(11)
Cl2 C4 C5 N7 -172.6(7)
C5 N7 C8 C9 -127.3(10)
C5 N7 C8 C13 51.7(12)
C13 C8 C9 C10 -0.2(13)
N7 C8 C9 C10 178.7(9)
C13 C8 C9 C14 -178.4(9)
N7 C8 C9 C14 0.6(13)
C8 C9 C10 C11 0.6(14)
C14 C9 C10 C11 178.8(9)
C9 C10 C11 C12 -1.1(17)
C10 C11 C12 C13 1.0(15)
C10 C11 C12 C15 179.7(10)
C11 C12 C13 C8 -0.6(14)
C15 C12 C13 C8 -179.3(9)
C9 C8 C13 C12 0.3(14)
N7 C8 C13 C12 -178.7(9)
